data_4511426
loop_
_publ_author_name
'Thomas-Gipson, Jintha'
'Beobide, Garikoitz'
'Castillo, Oscar'
'Fr\"oba, Michael'
'Hoffmann, Frank'
'Luque, Antonio'
'P\'erez-Y\'a\~nez, Sonia'
'Rom\'an, Pascual'

_publ_contact_author
;
 Oscar Castillo. Departamento de Quimica Inorganica. 
 Facultad de Ciencia y Tecnologia
 Universidad del Pais Vasco,  Apdo. 644, E-48080 Bilbao, Spain
;
_publ_section_title
;
 Paddle-Wheel Shaped Copper(II)-Adenine Discrete Entities As
 Supramolecular Building Blocks To Afford Porous Supramolecular
 Metal--Organic Frameworks (SMOFs)
;
_journal_issue 8
_journal_name_full 'Crystal Growth &amp; Design'
_journal_page_first 4019
_journal_paper_doi 10.1021/cg500634y
_journal_volume 14
_journal_year 2014
_chemical_formula_iupac '[Cu2(C5H5N5)2Br4], 2(C3 H8 O)'
_chemical_formula_moiety 'C10 H10 Br4 Cu2 N10, 2(C3 H8 O)'
_chemical_formula_sum 'C16 H26 Br4 Cu2 N10 O2'
_chemical_formula_weight 837.19
_chemical_name_systematic
; 
[Bis(mu-adenine-kN3:kN9)bis(mu-bromido)di(bromido)dicopper(II)]-
(propan-1-ol) (1/2)] 
;
_space_group_IT_number 14
_symmetry_cell_setting monoclinic
_symmetry_space_group_name_Hall '-P 2ybc'
_symmetry_space_group_name_H-M 'P 1 21/c 1'
_atom_sites_solution_hydrogens geom
_atom_sites_solution_primary direct
_atom_sites_solution_secondary difmap
_audit_creation_method SHELXL
_cell_angle_alpha 90.00
_cell_angle_beta 103.873(7)
_cell_angle_gamma 90.00
_cell_formula_units_Z 2
_cell_length_a 9.1344(7)
_cell_length_b 11.0778(10)
_cell_length_c 13.0778(11)
_cell_measurement_reflns_used 18741
_cell_measurement_temperature 100(2)
_cell_measurement_theta_max 28.00
_cell_measurement_theta_min 2.30
_cell_measurement_wavelength 0.71073
_cell_volume 1284.73(19)
_computing_cell_refinement 'CrysAlis CCD (Oxford Diffraction, 2003)'
_computing_data_collection 'CrysAlis CCD (Oxford Diffraction, 2003)'
_computing_data_reduction 'CrysAlis RED (Oxford Diffraction, 2003)'
_computing_molecular_graphics 'Ortep-3 (Farrugia, 1997)'
_computing_publication_material 'WinGX (Farrugia, 1999)'
_computing_structure_refinement 'SHELXL-97 (Sheldrick, 1997)'
_computing_structure_solution 'Sir92 (Altomare et al., 1993)'
_diffrn_ambient_temperature 100(2)
_diffrn_measured_fraction_theta_full 0.987
_diffrn_measured_fraction_theta_max 0.987
_diffrn_measurement_device_type Xcalibur
_diffrn_measurement_method \w
_diffrn_radiation_monochromator graphite
_diffrn_radiation_source 'fine-focus sealed tube'
_diffrn_radiation_type MoK\a
_diffrn_radiation_wavelength 0.71073
_diffrn_reflns_av_R_equivalents 0.0942
_diffrn_reflns_av_sigmaI/netI 0.0557
_diffrn_reflns_limit_h_max 12
_diffrn_reflns_limit_h_min -12
_diffrn_reflns_limit_k_max 14
_diffrn_reflns_limit_k_min -14
_diffrn_reflns_limit_l_max 17
_diffrn_reflns_limit_l_min -17
_diffrn_reflns_number 18741
_diffrn_reflns_theta_full 28.00
_diffrn_reflns_theta_max 28.00
_diffrn_reflns_theta_min 2.30
_diffrn_standards_decay_% 0
_diffrn_standards_interval_count 0
_diffrn_standards_interval_time 0
_diffrn_standards_number 0
_exptl_absorpt_coefficient_mu 7.912
_exptl_absorpt_correction_T_max 0.928
_exptl_absorpt_correction_T_min 0.889
_exptl_absorpt_correction_type numerical
_exptl_absorpt_process_details 'CrysAlis RED (Oxford Diffraction, 2003)'
_exptl_crystal_colour red
_exptl_crystal_density_diffrn 2.164
_exptl_crystal_density_meas ?
_exptl_crystal_description prism
_exptl_crystal_F_000 812
_exptl_crystal_size_max 0.10
_exptl_crystal_size_mid 0.08
_exptl_crystal_size_min 0.07
_refine_diff_density_max 2.288
_refine_diff_density_min -0.939
_refine_diff_density_rms 0.195
_refine_ls_extinction_method none
_refine_ls_goodness_of_fit_ref 1.119
_refine_ls_hydrogen_treatment mixed
_refine_ls_matrix_type full
_refine_ls_number_parameters 161
_refine_ls_number_reflns 3059
_refine_ls_number_restraints 0
_refine_ls_restrained_S_all 1.119
_refine_ls_R_factor_all 0.0688
_refine_ls_R_factor_gt 0.0504
_refine_ls_shift/su_max 0.001
_refine_ls_shift/su_mean 0.000
_refine_ls_structure_factor_coef Fsqd
_refine_ls_weighting_details 'calc w=1/[\s^2^(Fo^2^)+(0.0235P)^2^+9.0683P] where P=(Fo^2^+2Fc^2^)/3'
_refine_ls_weighting_scheme calc
_refine_ls_wR_factor_gt 0.0927
_refine_ls_wR_factor_ref 0.1005
_reflns_number_gt 2558
_reflns_number_total 3059
_reflns_threshold_expression >2sigma(I)
_cod_data_source_file cg500634y_si_002.cif
_cod_data_source_block compound-4
_cod_depositor_comments
;Adding full bibliography for 4511424--4511426.cif.

The following automatic conversions were performed:

'_exptl_crystal_density_meas' value 'not measured' was changed to '?'
- the value is perceived as not measured.

Automatic conversion script
Id: cif_fix_values 3008 2015-01-20 13:52:24Z robertas 
;
_cod_original_sg_symbol_H-M P21/c
_cod_database_code 4511426

loop_
_symmetry_equiv_pos_as_xyz
'x, y, z'
'-x, y+1/2, -z+1/2'
'-x, -y, -z'
'x, -y-1/2, z-1/2'

loop_
_atom_site_label
_atom_site_type_symbol
_atom_site_fract_x
_atom_site_fract_y
_atom_site_fract_z
_atom_site_U_iso_or_equiv
_atom_site_adp_type
_atom_site_occupancy
_atom_site_symmetry_multiplicity
_atom_site_calc_flag
_atom_site_refinement_flags
Cu1 Cu 0.42009(8) 0.10196(6) 0.94284(5) 0.01326(16) Uani 1 1 d .
Br1 Br 0.27492(8) 0.24296(6) 0.82310(4) 0.02346(16) Uani 1 1 d .
Br2 Br 0.62041(6) 0.12825(5) 1.11343(4) 0.01239(13) Uani 1 1 d .
N1 N 0.9500(6) -0.1216(4) 0.9118(4) 0.0162(10) Uani 1 1 d .
C2 C 0.8520(7) -0.1365(5) 0.9702(4) 0.0169(11) Uani 1 1 d .
H2 H 0.8729 -0.1991 1.0190 0.020 Uiso 1 1 calc R
N3 N 0.7266(6) -0.0735(4) 0.9688(3) 0.0130(9) Uani 1 1 d .
C4 C 0.7028(7) 0.0136(5) 0.8948(4) 0.0144(11) Uani 1 1 d .
C5 C 0.7997(7) 0.0358(5) 0.8292(4) 0.0139(11) Uani 1 1 d .
C6 C 0.9284(7) -0.0329(5) 0.8378(4) 0.0145(11) Uani 1 1 d .
N6 N 1.0271(6) -0.0159(5) 0.7789(4) 0.0184(10) Uani 1 1 d .
H6A H 1.1055 -0.0613 0.7875 0.022 Uiso 1 1 calc R
H6B H 1.0125 0.0404 0.7323 0.022 Uiso 1 1 calc R
N7 N 0.7407(6) 0.1295(4) 0.7667(3) 0.0153(9) Uani 1 1 d .
C8 C 0.6127(7) 0.1602(5) 0.7939(4) 0.0144(11) Uani 1 1 d .
H8 H 0.5491 0.2220 0.7617 0.017 Uiso 1 1 calc R
N9 N 0.5866(6) 0.0926(4) 0.8721(3) 0.0140(9) Uani 1 1 d .
O1 O 0.9064(5) 0.3354(4) 1.1168(3) 0.0162(8) Uani 1 1 d .
C10 C 0.8366(8) 0.3724(5) 1.0109(4) 0.0228(13) Uani 1 1 d .
H10A H 0.7758 0.3070 0.9737 0.027 Uiso 1 1 calc R
H10B H 0.9135 0.3923 0.9738 0.027 Uiso 1 1 calc R
C11 C 0.7406(9) 0.4790(7) 1.0142(5) 0.0338(17) Uani 1 1 d .
H11A H 0.8007 0.5412 1.0568 0.041 Uiso 1 1 calc R
H11B H 0.6606 0.4567 1.0477 0.041 Uiso 1 1 calc R
C12 C 0.6717(10) 0.5295(7) 0.9066(5) 0.0399(19) Uani 1 1 d .
H12A H 0.7501 0.5590 0.8757 0.060 Uiso 1 1 calc R
H12B H 0.6047 0.5944 0.9126 0.060 Uiso 1 1 calc R
H12C H 0.6164 0.4671 0.8627 0.060 Uiso 1 1 calc R
H1 H 0.949(12) 0.280(9) 1.104(8) 0.060 Uiso 1 1 d .
H7 H 0.780(10) 0.158(8) 0.712(7) 0.048 Uiso 1 1 d .

loop_
_atom_site_aniso_label
_atom_site_aniso_U_11
_atom_site_aniso_U_22
_atom_site_aniso_U_33
_atom_site_aniso_U_23
_atom_site_aniso_U_13
_atom_site_aniso_U_12
Cu1 0.0149(4) 0.0143(3) 0.0119(3) 0.0014(2) 0.0058(2) 0.0007(3)
Br1 0.0293(4) 0.0217(3) 0.0196(3) 0.0068(2) 0.0064(2) 0.0089(3)
Br2 0.0138(3) 0.0121(2) 0.0116(2) -0.00306(18) 0.00379(18) -0.0011(2)
N1 0.014(2) 0.017(2) 0.018(2) -0.0046(18) 0.0049(18) 0.002(2)
C2 0.019(3) 0.017(3) 0.015(2) -0.003(2) 0.003(2) 0.002(2)
N3 0.012(2) 0.016(2) 0.013(2) -0.0034(16) 0.0061(17) 0.0010(19)
C4 0.017(3) 0.019(3) 0.010(2) -0.0063(19) 0.007(2) -0.008(2)
C5 0.019(3) 0.012(2) 0.012(2) -0.0017(18) 0.005(2) -0.002(2)
C6 0.015(3) 0.015(3) 0.014(2) -0.0043(19) 0.005(2) 0.000(2)
N6 0.014(3) 0.022(2) 0.022(2) -0.0029(19) 0.008(2) 0.004(2)
N7 0.022(3) 0.013(2) 0.0112(19) 0.0025(17) 0.0046(18) -0.004(2)
C8 0.020(3) 0.017(3) 0.008(2) 0.0001(18) 0.006(2) -0.005(2)
N9 0.018(3) 0.015(2) 0.0097(19) -0.0009(16) 0.0053(17) -0.0020(19)
O1 0.018(2) 0.016(2) 0.0167(18) 0.0004(15) 0.0076(16) 0.0051(17)
C10 0.037(4) 0.018(3) 0.017(3) -0.002(2) 0.011(2) 0.003(3)
C11 0.038(4) 0.040(4) 0.024(3) 0.003(3) 0.009(3) 0.020(3)
C12 0.054(5) 0.041(4) 0.024(3) 0.011(3) 0.008(3) 0.018(4)

loop_
_atom_type_symbol
_atom_type_description
_atom_type_scat_dispersion_real
_atom_type_scat_dispersion_imag
_atom_type_scat_source
C C 0.0033 0.0016 'International Tables Vol C Tables 4.2.6.8 and 6.1.1.4'
H H 0.0000 0.0000 'International Tables Vol C Tables 4.2.6.8 and 6.1.1.4'
N N 0.0061 0.0033 'International Tables Vol C Tables 4.2.6.8 and 6.1.1.4'
O O 0.0106 0.0060 'International Tables Vol C Tables 4.2.6.8 and 6.1.1.4'
Cu Cu 0.3201 1.2651 'International Tables Vol C Tables 4.2.6.8 and 6.1.1.4'
Br Br -0.2901 2.4595 'International Tables Vol C Tables 4.2.6.8 and 6.1.1.4'

loop_
_geom_angle_atom_site_label_1
_geom_angle_atom_site_label_2
_geom_angle_atom_site_label_3
_geom_angle
_geom_angle_site_symmetry_1
_geom_angle_site_symmetry_3
N9 Cu1 N3 165.8(2) . 3_657
N9 Cu1 Br1 95.56(14) . .
N3 Cu1 Br1 98.02(14) 3_657 .
N9 Cu1 Br2 86.78(14) . .
N3 Cu1 Br2 87.23(14) 3_657 .
Br1 Cu1 Br2 132.35(3) . .
N9 Cu1 Br2 83.73(14) . 3_657
N3 Cu1 Br2 86.58(13) 3_657 3_657
Br1 Cu1 Br2 115.45(3) . 3_657
Br2 Cu1 Br2 112.12(3) . 3_657
N9 Cu1 Cu1 81.42(14) . 3_657
N3 Cu1 Cu1 84.44(14) 3_657 3_657
Br1 Cu1 Cu1 169.33(4) . 3_657
Br2 Cu1 Cu1 57.95(3) . 3_657
Br2 Cu1 Cu1 54.17(2) 3_657 3_657
Cu1 Br2 Cu1 67.88(3) . 3_657
C2 N1 C6 119.9(5) . .
N1 C2 N3 128.7(5) . .
N1 C2 H2 115.7 . .
N3 C2 H2 115.7 . .
C2 N3 C4 112.0(5) . .
C2 N3 Cu1 127.0(4) . 3_657
C4 N3 Cu1 121.0(4) . 3_657
N3 C4 N9 127.2(5) . .
N3 C4 C5 123.5(5) . .
N9 C4 C5 109.3(5) . .
N7 C5 C6 132.8(5) . .
N7 C5 C4 106.7(5) . .
C6 C5 C4 120.4(5) . .
N6 C6 N1 120.7(5) . .
N6 C6 C5 123.8(5) . .
N1 C6 C5 115.5(5) . .
C6 N6 H6A 120.0 . .
C6 N6 H6B 120.0 . .
H6A N6 H6B 120.0 . .
C8 N7 C5 106.2(4) . .
C8 N7 H7 130(6) . .
C5 N7 H7 124(6) . .
N9 C8 N7 112.8(5) . .
N9 C8 H8 123.6 . .
N7 C8 H8 123.6 . .
C8 N9 C4 104.9(5) . .
C8 N9 Cu1 129.2(4) . .
C4 N9 Cu1 125.9(4) . .
C10 O1 H1 99(8) . .
O1 C10 C11 109.3(5) . .
O1 C10 H10A 109.8 . .
C11 C10 H10A 109.8 . .
O1 C10 H10B 109.8 . .
C11 C10 H10B 109.8 . .
H10A C10 H10B 108.3 . .
C10 C11 C12 112.8(6) . .
C10 C11 H11A 109.0 . .
C12 C11 H11A 109.0 . .
C10 C11 H11B 109.0 . .
C12 C11 H11B 109.0 . .
H11A C11 H11B 107.8 . .
C11 C12 H12A 109.5 . .
C11 C12 H12B 109.5 . .
H12A C12 H12B 109.5 . .
C11 C12 H12C 109.5 . .
H12A C12 H12C 109.5 . .
H12B C12 H12C 109.5 . .

loop_
_geom_bond_atom_site_label_1
_geom_bond_atom_site_label_2
_geom_bond_distance
_geom_bond_site_symmetry_2
Cu1 N9 1.963(5) .
Cu1 N3 1.993(5) 3_657
Cu1 Br1 2.3779(9) .
Cu1 Br2 2.5402(9) .
Cu1 Br2 2.6555(9) 3_657
Cu1 Cu1 2.9023(13) 3_657
Br2 Cu1 2.6555(9) 3_657
N1 C2 1.320(7) .
N1 C6 1.360(7) .
C2 N3 1.337(8) .
C2 H2 0.9300 .
N3 C4 1.346(7) .
N3 Cu1 1.993(5) 3_657
C4 N9 1.353(8) .
C4 C5 1.394(7) .
C5 N7 1.351(7) .
C5 C6 1.382(8) .
C6 N6 1.332(7) .
N6 H6A 0.8600 .
N6 H6B 0.8600 .
N7 C8 1.345(8) .
N7 H7 0.93(9) .
C8 N9 1.334(6) .
C8 H8 0.9300 .
O1 C10 1.438(7) .
O1 H1 0.77(10) .
C10 C11 1.477(9) .
C10 H10A 0.9700 .
C10 H10B 0.9700 .
C11 C12 1.505(9) .
C11 H11A 0.9700 .
C11 H11B 0.9700 .
C12 H12A 0.9600 .
C12 H12B 0.9600 .
C12 H12C 0.9600 .

loop_
_geom_hbond_atom_site_label_D
_geom_hbond_atom_site_label_H
_geom_hbond_atom_site_label_A
_geom_hbond_distance_DH
_geom_hbond_distance_HA
_geom_hbond_distance_DA
_geom_hbond_angle_DHA
_geom_hbond_site_symmetry_A
N6 H6A Br2 0.86 2.63 3.424(5) 153.1 3_757
N6 H6B O1 0.86 2.10 2.931(6) 162.1 4_565
N7 H7 O1 0.93(9) 1.89(9) 2.776(6) 159(8) 4_565
O1 H1 N1 0.77(10) 2.02(10) 2.775(6) 171(10) 3_757
